data_1510369
loop_
_publ_author_name
'Val'kovskii, M.D.'
'Popov, A.I.'
'Sokolov, V.B.'
'Chumaevskii, N.A.'
'Kiselev, Yu.M.'
'Spirin, S.N.'

_publ_section_title
;
 Structure of fluoroaurates(V) earth alkali elements
;
_journal_name_full 'Zhurnal Neorganicheskoi Khimii'
_journal_page_first 1970
_journal_page_last 1977
_journal_volume 35
_journal_year 1990
_chemical_formula_sum 'Au2 Ca F12'
_chemical_name_systematic 'Ca (Au F6)2'
_space_group_IT_number 81
_symmetry_space_group_name_Hall 'P -4'
_symmetry_space_group_name_H-M 'P -4'
_cell_angle_alpha 90
_cell_angle_beta 90
_cell_angle_gamma 90
_cell_formula_units_Z 1
_cell_length_a 5.019
_cell_length_b 5.019
_cell_length_c 8.428
_cell_volume 212.304
_citation_journal_id_ASTM ZNOKAQ
_cod_data_source_file gold_449.cif
_cod_data_source_block Au2Ca1F12
_cod_original_cell_volume 212.3044
_cod_original_formula_sum 'Au2 Ca1 F12'
_cod_database_code 1510369

loop_
_symmetry_equiv_pos_as_xyz
x,y,z
y,-x,-z
-x,-y,z
-y,x,-z

loop_
_atom_site_label
_atom_site_type_symbol
_atom_site_fract_x
_atom_site_fract_y
_atom_site_fract_z
_atom_site_occupancy
_atom_site_U_iso_or_equiv
Au1 Au+5 0 0.5 0.278 1 0.0
F1 F-1 0.262 0.762 0.278 1 0.0
F4 F-1 0 0.5 0.057 1 0.0
F3 F-1 0 0.5 0.499 1 0.0
Ca1 Ca+2 0 0 0 1 0.0
F2 F-1 0.262 0.238 0.278 1 0.0
